data_7242194
loop_
_publ_author_name
'Jamadar, Akshoy'
'Karan, Chandan Kumar'
'Biswas, Subhendu'
'Das, Anindita'

_publ_section_title
;
 Structural influence on stimuli-responsive halogen-bonded luminescent
 supramolecular polymers from heteroditopic isomers
;
_journal_issue 8
_journal_name_full CrystEngComm
_journal_page_first 1695
_journal_page_last 1699
_journal_paper_doi 10.1039/D1CE00101A
_journal_volume 23
_journal_year 2021
_chemical_formula_moiety 'C15 H6 F5 N O'
_chemical_formula_sum 'C15 H6 F5 N O'
_chemical_formula_weight 311.21
_space_group_crystal_system monoclinic
_space_group_IT_number 14
_space_group_name_Hall '-P 2ybc'
_space_group_name_H-M_alt 'P 1 21/c 1'
_atom_sites_solution_hydrogens geom
_audit_creation_method SHELXL-2018/3
_audit_update_record
;
2020-08-21 deposited with the CCDC.	2021-01-27 downloaded from the CCDC.
;
_cell_angle_alpha 90
_cell_angle_beta 92.238(11)
_cell_angle_gamma 90
_cell_formula_units_Z 8
_cell_length_a 14.293(5)
_cell_length_b 7.170(3)
_cell_length_c 23.932(8)
_cell_measurement_reflns_used 20015
_cell_measurement_temperature 101(2)
_cell_measurement_theta_max 24.999
_cell_measurement_theta_min 2.264
_cell_volume 2450.7(16)
_computing_structure_refinement 'SHELXL-2018/3 (Sheldrick, 2018)'
_computing_structure_solution 'SHELXT 2014/5 (Sheldrick, 2014)'
_diffrn_ambient_temperature 101(2)
_diffrn_measured_fraction_theta_full 0.997
_diffrn_measured_fraction_theta_max 0.997
_diffrn_measurement_device_type 'Bruker D8VENTURE with PHOTON II Detector'
_diffrn_measurement_method 'phi, omega and kappa scan'
_diffrn_radiation_type MoK\a
_diffrn_radiation_wavelength 0.71073
_diffrn_reflns_av_R_equivalents 0.1587
_diffrn_reflns_av_unetI/netI 0.1371
_diffrn_reflns_Laue_measured_fraction_full 0.997
_diffrn_reflns_Laue_measured_fraction_max 0.997
_diffrn_reflns_limit_h_max 16
_diffrn_reflns_limit_h_min -16
_diffrn_reflns_limit_k_max 8
_diffrn_reflns_limit_k_min -8
_diffrn_reflns_limit_l_max 26
_diffrn_reflns_limit_l_min -28
_diffrn_reflns_number 20015
_diffrn_reflns_point_group_measured_fraction_full 0.997
_diffrn_reflns_point_group_measured_fraction_max 0.997
_diffrn_reflns_theta_full 24.999
_diffrn_reflns_theta_max 24.999
_diffrn_reflns_theta_min 2.264
_diffrn_source Micro-focus
_exptl_absorpt_coefficient_mu 0.159
_exptl_crystal_colour colourless
_exptl_crystal_density_diffrn 1.687
_exptl_crystal_description needle
_exptl_crystal_F_000 1248
_exptl_crystal_size_max 0.200
_exptl_crystal_size_mid 0.200
_exptl_crystal_size_min 0.100
_refine_diff_density_max 0.412
_refine_diff_density_min -0.318
_refine_diff_density_rms 0.084
_refine_ls_extinction_coef 0.0141(15)
_refine_ls_extinction_expression Fc^*^=kFc[1+0.001xFc^2^\l^3^/sin(2\q)]^-1/4^
_refine_ls_extinction_method 'SHELXL-2018/3 (Sheldrick 2018)'
_refine_ls_goodness_of_fit_ref 1.089
_refine_ls_hydrogen_treatment constr
_refine_ls_matrix_type full
_refine_ls_number_parameters 398
_refine_ls_number_reflns 4304
_refine_ls_number_restraints 0
_refine_ls_restrained_S_all 1.089
_refine_ls_R_factor_all 0.1561
_refine_ls_R_factor_gt 0.0845
_refine_ls_shift/su_max 0.000
_refine_ls_shift/su_mean 0.000
_refine_ls_structure_factor_coef Fsqd
_refine_ls_weighting_details 'w=1/[\s^2^(Fo^2^)+(0.0715P)^2^+1.0840P] where P=(Fo^2^+2Fc^2^)/3'
_refine_ls_weighting_scheme calc
_refine_ls_wR_factor_gt 0.1691
_refine_ls_wR_factor_ref 0.1946
_reflns_Friedel_coverage 0.000
_reflns_number_gt 2465
_reflns_number_total 4304
_reflns_threshold_expression 'I > 2\s(I)'
_cod_data_source_file d1ce00101a2.cif
_cod_data_source_block shelx_CCDC2
_cod_depositor_comments 'Adding full bibliography for 7242192--7242194.cif.'
_cod_original_cell_volume 2450.7(15)
_cod_original_sg_symbol_H-M 'P 21/c'
_cod_database_code 7242194
_shelx_shelxl_version_number 2018/3
_shelx_space_group_comment
;
The symmetry employed for this shelxl refinement is uniquely defined
by the following loop, which should always be used as a source of
symmetry information in preference to the above space-group names.
They are only intended as comments.
;

loop_
_space_group_symop_operation_xyz
'x, y, z'
'-x, y+1/2, -z+1/2'
'-x, -y, -z'
'x, -y-1/2, z-1/2'

loop_
_atom_site_label
_atom_site_type_symbol
_atom_site_fract_x
_atom_site_fract_y
_atom_site_fract_z
_atom_site_U_iso_or_equiv
_atom_site_adp_type
_atom_site_occupancy
_atom_site_site_symmetry_order
_atom_site_calc_flag
_atom_site_refinement_flags_posn
_atom_site_refinement_flags_adp
_atom_site_refinement_flags_occupancy
_atom_site_disorder_assembly
_atom_site_disorder_group
F001 F 0.5927(2) 0.3447(4) 0.50169(12) 0.0317(8) Uani 1 1 d . . . . .
F002 F 0.9213(2) 0.4700(4) 0.77474(12) 0.0338(8) Uani 1 1 d . . . . .
F003 F 0.9559(2) 0.2413(4) 0.68938(13) 0.0342(8) Uani 1 1 d . . . . .
F004 F 0.9325(2) 0.3591(4) 0.58276(12) 0.0360(9) Uani 1 1 d . . . . .
F005 F 0.7639(2) 0.2357(4) 0.53745(13) 0.0354(9) Uani 1 1 d . . . . .
F006 F 0.8412(2) 0.9487(4) 0.64612(13) 0.0370(9) Uani 1 1 d . . . . .
F007 F 0.8640(2) 0.8305(4) 0.75330(13) 0.0386(9) Uani 1 1 d . . . . .
F008 F 0.9118(2) 0.2583(5) 0.46759(14) 0.0396(9) Uani 1 1 d . . . . .
F009 F 0.7096(2) 0.4977(4) 0.32608(12) 0.0373(9) Uani 1 1 d . . . . .
F00A F 0.8808(2) 0.3835(5) 0.36209(14) 0.0412(9) Uani 1 1 d . . . . .
O00B O 0.5614(2) 0.4976(5) 0.39885(15) 0.0303(10) Uani 1 1 d . . . . .
O00C O 0.8733(2) 0.7099(5) 0.55769(15) 0.0311(10) Uani 1 1 d . . . . .
N00D N 0.6895(3) 0.9206(6) 0.39833(18) 0.0250(11) Uani 1 1 d . . . . .
N00E N 0.3004(3) 0.5706(6) 0.26947(18) 0.0265(11) Uani 1 1 d . . . . .
C00F C 0.6640(4) 0.3583(7) 0.4668(2) 0.0233(13) Uani 1 1 d . . . . .
C00G C 0.9274(4) 0.4180(7) 0.6786(2) 0.0211(12) Uani 1 1 d . . . . .
C00H C 0.8831(4) 0.6552(7) 0.6120(2) 0.0213(12) Uani 1 1 d . . . . .
C00I C 0.9141(4) 0.4765(7) 0.6242(2) 0.0217(13) Uani 1 1 d . . . . .
C00J C 0.9115(4) 0.5332(7) 0.7218(2) 0.0236(13) Uani 1 1 d . . . . .
C00K C 0.6966(4) 0.8644(7) 0.4529(2) 0.0223(13) Uani 1 1 d . . . . .
C00L C 0.7227(4) 0.4325(7) 0.3784(2) 0.0264(13) Uani 1 1 d . . . . .
C00M C 0.7845(4) 0.7562(7) 0.5364(2) 0.0216(12) Uani 1 1 d . . . . .
C00N C 0.4340(4) 0.5332(7) 0.3354(2) 0.0205(12) Uani 1 1 d . . . . .
C00O C 0.8697(4) 0.7716(7) 0.6573(2) 0.0254(13) Uani 1 1 d . . . . .
C00P C 0.7045(4) 0.7429(7) 0.5649(2) 0.0235(13) Uani 1 1 d . . . . .
H00P H 0.705843 0.697961 0.602261 0.028 Uiso 1 1 calc R U . . .
C00Q C 0.6475(4) 0.4235(8) 0.4131(2) 0.0251(13) Uani 1 1 d . . . . .
C00R C 0.7837(4) 0.8154(7) 0.4797(2) 0.0228(13) Uani 1 1 d . . . . .
C00S C 0.7510(4) 0.3026(7) 0.4850(2) 0.0248(13) Uani 1 1 d . . . . .
C00T C 0.8821(4) 0.7143(7) 0.7112(2) 0.0238(13) Uani 1 1 d . . . . .
C00U C 0.4159(4) 0.7115(7) 0.3576(2) 0.0254(13) Uani 1 1 d . . . . .
H00U H 0.454780 0.760842 0.387118 0.030 Uiso 1 1 calc R U . . .
C00V C 0.6194(4) 0.7971(7) 0.5379(2) 0.0251(13) Uani 1 1 d . . . . .
H00V H 0.563367 0.791199 0.557864 0.030 Uiso 1 1 calc R U . . .
C00W C 0.3733(4) 0.4661(7) 0.2915(2) 0.0234(13) Uani 1 1 d . . . . .
C00X C 0.5241(4) 0.2473(7) 0.3324(2) 0.0255(13) Uani 1 1 d . . . . .
H00X H 0.574648 0.172231 0.346189 0.031 Uiso 1 1 calc R U . . .
C00Y C 0.5085(4) 0.4201(7) 0.3541(2) 0.0238(13) Uani 1 1 d . . . . .
C00Z C 0.8551(4) 0.8746(7) 0.3932(2) 0.0251(13) Uani 1 1 d . . . . .
H00Z H 0.908290 0.877833 0.370615 0.030 Uiso 1 1 calc R U . . .
C010 C 0.8086(4) 0.3756(7) 0.3967(2) 0.0274(14) Uani 1 1 d . . . . .
C011 C 0.6152(4) 0.8574(7) 0.4842(2) 0.0229(13) Uani 1 1 d . . . . .
H011 H 0.556923 0.895249 0.467495 0.028 Uiso 1 1 calc R U . . .
C012 C 0.8639(4) 0.8222(7) 0.4471(2) 0.0281(14) Uani 1 1 d . . . . .
H012 H 0.923619 0.790134 0.463160 0.034 Uiso 1 1 calc R U . . .
C013 C 0.3907(4) 0.2876(8) 0.2688(2) 0.0285(14) Uani 1 1 d . . . . .
H013 H 0.351336 0.241007 0.239101 0.034 Uiso 1 1 calc R U . . .
C014 C 0.2875(4) 0.7367(8) 0.2917(2) 0.0298(14) Uani 1 1 d . . . . .
H014 H 0.237548 0.810584 0.276506 0.036 Uiso 1 1 calc R U . . .
C015 C 0.4627(4) 0.1837(8) 0.2890(2) 0.0282(14) Uani 1 1 d . . . . .
H015 H 0.472542 0.063693 0.273426 0.034 Uiso 1 1 calc R U . . .
C016 C 0.3420(4) 0.8120(8) 0.3362(2) 0.0287(14) Uani 1 1 d . . . . .
H016 H 0.327733 0.930947 0.351095 0.034 Uiso 1 1 calc R U . . .
C017 C 0.7665(4) 0.9242(8) 0.3705(2) 0.0283(14) Uani 1 1 d . . . . .
H017 H 0.762186 0.962994 0.332525 0.034 Uiso 1 1 calc R U . . .
C018 C 0.8242(4) 0.3103(8) 0.4506(2) 0.0264(14) Uani 1 1 d . . . . .

loop_
_atom_site_aniso_label
_atom_site_aniso_U_11
_atom_site_aniso_U_22
_atom_site_aniso_U_33
_atom_site_aniso_U_23
_atom_site_aniso_U_13
_atom_site_aniso_U_12
F001 0.0268(18) 0.0373(19) 0.0311(19) -0.0014(15) 0.0040(15) -0.0021(15)
F002 0.037(2) 0.047(2) 0.0175(18) 0.0009(15) -0.0021(14) -0.0011(16)
F003 0.0337(19) 0.0280(18) 0.041(2) -0.0012(15) -0.0037(15) 0.0002(15)
F004 0.038(2) 0.045(2) 0.0243(18) -0.0167(15) 0.0001(15) 0.0094(17)
F005 0.038(2) 0.0389(19) 0.0289(19) 0.0058(15) -0.0085(15) 0.0005(16)
F006 0.038(2) 0.0262(18) 0.046(2) 0.0011(15) -0.0071(16) 0.0085(16)
F007 0.041(2) 0.044(2) 0.030(2) -0.0205(16) -0.0026(16) 0.0099(17)
F008 0.0296(19) 0.040(2) 0.048(2) -0.0125(17) -0.0130(16) 0.0065(16)
F009 0.058(2) 0.0290(18) 0.025(2) 0.0051(15) 0.0048(16) -0.0006(17)
F00A 0.032(2) 0.047(2) 0.045(2) -0.0055(17) 0.0126(17) -0.0084(16)
O00B 0.029(2) 0.030(2) 0.031(2) -0.0103(18) -0.0089(18) 0.0110(19)
O00C 0.020(2) 0.050(3) 0.024(2) 0.0076(19) 0.0014(17) 0.0067(19)
N00D 0.031(3) 0.021(2) 0.023(3) 0.000(2) 0.002(2) 0.003(2)
N00E 0.023(3) 0.030(3) 0.027(3) 0.000(2) 0.001(2) 0.001(2)
C00F 0.022(3) 0.021(3) 0.027(3) -0.003(2) 0.007(3) -0.006(2)
C00G 0.017(3) 0.015(3) 0.032(3) 0.001(2) -0.001(2) -0.001(2)
C00H 0.019(3) 0.035(3) 0.010(3) 0.003(2) 0.003(2) 0.001(3)
C00I 0.020(3) 0.023(3) 0.022(3) -0.011(2) 0.001(2) 0.001(2)
C00J 0.022(3) 0.034(3) 0.015(3) 0.001(2) 0.000(2) -0.004(3)
C00K 0.030(3) 0.015(3) 0.021(3) -0.001(2) -0.003(3) 0.001(2)
C00L 0.029(3) 0.024(3) 0.026(3) 0.002(2) 0.001(3) -0.002(3)
C00M 0.019(3) 0.020(3) 0.026(3) -0.004(2) 0.001(2) 0.000(2)
C00N 0.023(3) 0.020(3) 0.018(3) -0.005(2) 0.003(2) -0.003(2)
C00O 0.025(3) 0.018(3) 0.033(4) 0.000(3) -0.005(3) 0.004(2)
C00P 0.025(3) 0.023(3) 0.023(3) 0.003(2) 0.000(3) -0.006(2)
C00Q 0.016(3) 0.030(3) 0.029(3) -0.002(3) 0.000(3) 0.006(3)
C00R 0.024(3) 0.020(3) 0.024(3) -0.001(2) 0.002(3) -0.001(2)
C00S 0.022(3) 0.020(3) 0.032(4) 0.002(2) -0.005(3) 0.000(2)
C00T 0.019(3) 0.026(3) 0.026(3) -0.011(2) -0.002(2) 0.001(2)
C00U 0.028(3) 0.022(3) 0.026(3) -0.004(2) -0.003(3) -0.002(3)
C00V 0.021(3) 0.028(3) 0.027(3) -0.006(2) 0.006(3) -0.002(2)
C00W 0.021(3) 0.027(3) 0.022(3) -0.004(2) 0.007(2) -0.001(3)
C00X 0.030(3) 0.022(3) 0.025(3) 0.001(2) 0.001(3) 0.003(3)
C00Y 0.030(3) 0.028(3) 0.014(3) -0.002(2) 0.004(2) 0.000(3)
C00Z 0.027(3) 0.031(3) 0.018(3) 0.000(2) 0.007(3) 0.000(3)
C010 0.024(3) 0.026(3) 0.033(4) -0.007(3) 0.009(3) -0.006(3)
C011 0.020(3) 0.023(3) 0.026(3) -0.004(2) -0.002(3) 0.004(2)
C012 0.031(3) 0.029(3) 0.025(3) -0.001(3) 0.006(3) 0.004(3)
C013 0.024(3) 0.034(3) 0.028(3) -0.004(3) 0.002(3) -0.002(3)
C014 0.026(3) 0.030(3) 0.033(3) 0.004(3) -0.001(3) 0.005(3)
C015 0.033(3) 0.024(3) 0.029(3) -0.006(3) 0.007(3) -0.004(3)
C016 0.026(3) 0.023(3) 0.038(4) -0.003(3) 0.009(3) 0.002(3)
C017 0.033(4) 0.027(3) 0.025(3) 0.002(3) 0.002(3) 0.002(3)
C018 0.017(3) 0.027(3) 0.035(4) -0.006(3) -0.004(3) 0.001(3)

loop_
_atom_type_symbol
_atom_type_description
_atom_type_scat_dispersion_real
_atom_type_scat_dispersion_imag
_atom_type_scat_source
C C 0.0033 0.0016 'International Tables Vol C Tables 4.2.6.8 and 6.1.1.4'
H H 0.0000 0.0000 'International Tables Vol C Tables 4.2.6.8 and 6.1.1.4'
F F 0.0171 0.0103 'International Tables Vol C Tables 4.2.6.8 and 6.1.1.4'
N N 0.0061 0.0033 'International Tables Vol C Tables 4.2.6.8 and 6.1.1.4'
O O 0.0106 0.0060 'International Tables Vol C Tables 4.2.6.8 and 6.1.1.4'

loop_
_geom_angle_atom_site_label_1
_geom_angle_atom_site_label_2
_geom_angle_atom_site_label_3
_geom_angle
_geom_angle_site_symmetry_1
_geom_angle_site_symmetry_3
_geom_angle_publ_flag
C00Q O00B C00Y 119.3(4) . . ?
C00H O00C C00M 118.5(4) . . ?
C017 N00D C00K 117.4(5) . . ?
C014 N00E C00W 117.0(4) . . ?
F001 C00F C00S 118.9(5) . . ?
F001 C00F C00Q 119.8(5) . . ?
C00S C00F C00Q 121.2(5) . . ?
C00J C00G F003 119.0(5) . . ?
C00J C00G C00I 121.2(5) . . ?
F003 C00G C00I 119.8(5) . . ?
O00C C00H C00I 119.3(5) . . ?
O00C C00H C00O 124.2(5) . . ?
C00I C00H C00O 116.4(4) . . ?
F004 C00I C00G 119.2(5) . . ?
F004 C00I C00H 119.9(5) . . ?
C00G C00I C00H 121.0(5) . . ?
F002 C00J C00G 120.0(5) . . ?
F002 C00J C00T 120.4(5) . . ?
C00G C00J C00T 119.6(5) . . ?
N00D C00K C011 119.1(5) . . ?
N00D C00K C00R 122.3(5) . . ?
C011 C00K C00R 118.6(5) . . ?
F009 C00L C010 119.9(5) . . ?
F009 C00L C00Q 119.4(5) . . ?
C010 C00L C00Q 120.6(5) . . ?
C00P C00M O00C 125.0(5) . . ?
C00P C00M C00R 121.7(5) . . ?
O00C C00M C00R 113.2(4) . . ?
C00Y C00N C00U 123.6(5) . . ?
C00Y C00N C00W 118.4(4) . . ?
C00U C00N C00W 118.0(5) . . ?
F006 C00O C00T 119.8(5) . . ?
F006 C00O C00H 117.3(5) . . ?
C00T C00O C00H 122.9(5) . . ?
C00M C00P C00V 118.6(5) . . ?
C00M C00P H00P 120.7 . . ?
C00V C00P H00P 120.7 . . ?
O00B C00Q C00F 118.8(5) . . ?
O00B C00Q C00L 122.9(5) . . ?
C00F C00Q C00L 117.8(5) . . ?
C012 C00R C00M 124.1(5) . . ?
C012 C00R C00K 117.3(5) . . ?
C00M C00R C00K 118.5(5) . . ?
F005 C00S C018 119.9(5) . . ?
F005 C00S C00F 119.5(5) . . ?
C018 C00S C00F 120.7(5) . . ?
F007 C00T C00O 120.3(5) . . ?
F007 C00T C00J 120.8(5) . . ?
C00O C00T C00J 118.9(5) . . ?
C016 C00U C00N 119.2(5) . . ?
C016 C00U H00U 120.4 . . ?
C00N C00U H00U 120.4 . . ?
C011 C00V C00P 121.9(5) . . ?
C011 C00V H00V 119.1 . . ?
C00P C00V H00V 119.1 . . ?
N00E C00W C013 119.2(5) . . ?
N00E C00W C00N 122.2(5) . . ?
C013 C00W C00N 118.6(5) . . ?
C00Y C00X C015 117.9(5) . . ?
C00Y C00X H00X 121.1 . . ?
C015 C00X H00X 121.1 . . ?
C00X C00Y C00N 122.6(5) . . ?
C00X C00Y O00B 124.0(5) . . ?
C00N C00Y O00B 113.3(4) . . ?
C012 C00Z C017 119.4(5) . . ?
C012 C00Z H00Z 120.3 . . ?
C017 C00Z H00Z 120.3 . . ?
F00A C010 C00L 119.8(5) . . ?
F00A C010 C018 119.2(5) . . ?
C00L C010 C018 121.1(5) . . ?
C00V C011 C00K 120.6(5) . . ?
C00V C011 H011 119.7 . . ?
C00K C011 H011 119.7 . . ?
C00Z C012 C00R 119.4(5) . . ?
C00Z C012 H012 120.3 . . ?
C00R C012 H012 120.3 . . ?
C015 C013 C00W 120.4(5) . . ?
C015 C013 H013 119.8 . . ?
C00W C013 H013 119.8 . . ?
N00E C014 C016 124.8(5) . . ?
N00E C014 H014 117.6 . . ?
C016 C014 H014 117.6 . . ?
C013 C015 C00X 122.1(5) . . ?
C013 C015 H015 119.0 . . ?
C00X C015 H015 119.0 . . ?
C00U C016 C014 118.8(5) . . ?
C00U C016 H016 120.6 . . ?
C014 C016 H016 120.6 . . ?
N00D C017 C00Z 124.2(5) . . ?
N00D C017 H017 117.9 . . ?
C00Z C017 H017 117.9 . . ?
F008 C018 C00S 122.2(5) . . ?
F008 C018 C010 119.2(5) . . ?
C00S C018 C010 118.7(5) . . ?

loop_
_geom_bond_atom_site_label_1
_geom_bond_atom_site_label_2
_geom_bond_distance
_geom_bond_site_symmetry_2
_geom_bond_publ_flag
F001 C00F 1.347(6) . ?
F002 C00J 1.349(6) . ?
F003 C00G 1.352(6) . ?
F004 C00I 1.334(5) . ?
F005 C00S 1.350(6) . ?
F006 C00O 1.357(6) . ?
F007 C00T 1.340(6) . ?
F008 C018 1.353(6) . ?
F009 C00L 1.343(6) . ?
F00A C010 1.349(6) . ?
O00B C00Q 1.371(6) . ?
O00B C00Y 1.403(6) . ?
O00C C00H 1.358(6) . ?
O00C C00M 1.390(6) . ?
N00D C017 1.309(7) . ?
N00D C00K 1.368(6) . ?
N00E C014 1.321(7) . ?
N00E C00W 1.372(6) . ?
C00F C00S 1.362(7) . ?
C00F C00Q 1.379(7) . ?
C00G C00J 1.349(7) . ?
C00G C00I 1.374(7) . ?
C00H C00I 1.383(7) . ?
C00H C00O 1.388(7) . ?
C00J C00T 1.385(7) . ?
C00K C011 1.408(8) . ?
C00K C00R 1.422(7) . ?
C00L C010 1.351(7) . ?
C00L C00Q 1.384(8) . ?
C00M C00P 1.357(7) . ?
C00M C00R 1.422(7) . ?
C00N C00Y 1.398(7) . ?
C00N C00U 1.412(7) . ?
C00N C00W 1.420(7) . ?
C00O C00T 1.359(7) . ?
C00P C00V 1.410(7) . ?
C00P H00P 0.9500 . ?
C00R C012 1.412(8) . ?
C00S C018 1.357(8) . ?
C00U C016 1.361(7) . ?
C00U H00U 0.9500 . ?
C00V C011 1.354(7) . ?
C00V H00V 0.9500 . ?
C00W C013 1.417(7) . ?
C00X C00Y 1.365(7) . ?
C00X C015 1.410(7) . ?
C00X H00X 0.9500 . ?
C00Z C012 1.346(7) . ?
C00Z C017 1.403(7) . ?
C00Z H00Z 0.9500 . ?
C010 C018 1.383(8) . ?
C011 H011 0.9500 . ?
C012 H012 0.9500 . ?
C013 C015 1.344(7) . ?
C013 H013 0.9500 . ?
C014 C016 1.403(8) . ?
C014 H014 0.9500 . ?
C015 H015 0.9500 . ?
C016 H016 0.9500 . ?
C017 H017 0.9500 . ?
